data_1531993
loop_
_publ_author_name
'Poulet, G.'
'Sautet, P.'
'Tuel, A.'

_publ_section_title
;
 Structure of hydrated microporous aluminophosphates: static and molecular
 dynamics approaches of (Al P O4)-34 from first principlescalculations
;
_journal_name_full 'J. Phys. Chem. B'
_journal_page_first 8599
_journal_page_last 8608
_journal_volume 106
_journal_year 2002
_chemical_formula_sum 'Al H4 O6 P'
_chemical_name_systematic 'Al (P O4) (H2 O)2'
_space_group_IT_number 1
_symmetry_space_group_name_Hall 'P 1'
_symmetry_space_group_name_H-M 'P 1'
_cell_angle_alpha 94.511
_cell_angle_beta 102.89
_cell_angle_gamma 95.751
_cell_formula_units_Z 6
_cell_length_a 9.1851
_cell_length_b 9.464
_cell_length_c 9.5281
_cell_volume 798.953
_citation_journal_id_ASTM JPCBFK
_cod_data_source_file Poulet_JPCBFK_2002_713.cif
_cod_data_source_block H4Al1O6P1
_cod_original_formula_sum 'H4 Al1 O6 P1'
_cod_database_code 1531993

loop_
_symmetry_equiv_pos_as_xyz
x,y,z

loop_
_atom_site_label
_atom_site_type_symbol
_atom_site_fract_x
_atom_site_fract_y
_atom_site_fract_z
_atom_site_occupancy
_atom_site_U_iso_or_equiv
O19 O-2 0.4564 0.1183 0.8397 1 0.0
O6 O-2 0.0489 0.7007 0.2463 1 0.0
O4 O-2 0.702 0.2526 0.971 1 0.0
P6 P+5 0.0355 0.8745 0.6597 1 0.0
O15 O-2 0.9418 0.6353 0.9769 1 0.0
O9 O-2 0.0211 0.3344 0.9998 1 0.0
O18 O-2 0.6801 0.1097 0.731 1 0.0
O34 O-2 0.5212 0.6494 0.3928 1 0.0
O3 O-2 0.9628 0.2428 0.7343 1 0.0
O20 O-2 0.5062 0.8142 0.1628 1 0.0
O21 O-2 0.8532 0.4904 0.1578 1 0.0
O16 O-2 0.0262 0.7347 0.7342 1 0.0
O28 O-2 0.7034 0.2796 0.5385 1 0.0
O35 O-2 0.5425 0.3797 0.2965 1 0.0
O26 O-2 0.299 0.0025 0.4996 1 0.0
Al6 Al+3 0.8128 0.1161 0.61 1 0.0
O1 O-2 0.1858 0.9689 0.7357 1 0.0
O14 O-2 0.7838 0.735 0.132 1 0.0
Al4 Al+3 0.6584 0.8581 0.0773 1 0.0
O17 O-2 0.8995 0.9514 0.6828 1 0.0
Al1 Al+3 0.2798 0.0789 0.8955 1 0.0
O27 O-2 0.6516 0.9852 0.4739 1 0.0
O5 O-2 0.751 0.9943 0.2358 1 0.0
O11 O-2 0.0368 0.9953 0.2784 1 0.0
O25 O-2 0.274 0.7199 0.4725 1 0.0
O29 O-2 0.0769 0.0209 0.9758 1 0.0
Al3 Al+3 0.153 0.8565 0.3678 1 0.0
O10 O-2 0.9241 0.2191 0.2317 1 0.0
Al2 Al+3 0.8751 0.3205 0.0896 1 0.0
O36 O-2 0.3796 0.2726 0.4783 1 0.0
P4 P+5 0.6264 0.1122 0.8705 1 0.0
P2 P+5 0.0778 0.3231 0.8602 1 0.0
O7 O-2 0.3646 0.0018 0.0503 1 0.0
Al5 Al+3 0.0891 0.651 0.8896 1 0.0
O24 O-2 0.9157 0.1231 0.4643 1 0.0
O12 O-2 0.2859 0.8817 0.2506 1 0.0
O32 O-2 0.1638 0.4494 0.5308 1 0.0
O13 O-2 0.6762 0.9831 0.9492 1 0.0
O30 O-2 0.5533 0.7235 0.9084 1 0.0
O22 O-2 0.1214 0.4785 0.8241 1 0.0
O8 O-2 0.2282 0.2559 0.8905 1 0.0
P3 P+5 0.9082 0.0789 0.3046 1 0.0
O33 O-2 0.4976 0.4545 0.9756 1 0.0
O31 O-2 0.6852 0.7204 0.6703 1 0.0
P1 P+5 0.3459 0.8598 0.1176 1 0.0
P5 P+5 0.9097 0.6436 0.1315 1 0.0
O23 O-2 0.0337 0.839 0.5024 1 0.0
O2 O-2 0.2494 0.7435 0.0028 1 0.0
